data_7701288
loop_
_publ_author_name
'Arndt, Perdita'
'Rei\&s, Melanie'
'Spannenberg, Anke'
'Schuenemann, Claas'
'Rei\&s, Fabian'
'Beweries, Torsten'

_publ_section_title
;
 A general benzylic C-H activation and C-C coupling reaction at
 zirconocenes mediated by C-N bond cleavage in tert-butylisocyanide --
 unusual formation of iminoacyl complexes
;
_journal_name_full 'Dalton Transactions'
_journal_paper_doi 10.1039/C9DT03120K
_journal_year 2019
_chemical_formula_sum 'C82 H96 N4 Zr3'
_chemical_formula_weight 1411.28
_space_group_crystal_system triclinic
_space_group_IT_number 2
_space_group_name_Hall '-P 1'
_space_group_name_H-M_alt 'P -1'
_symmetry_space_group_name_Hall '-P 1'
_symmetry_space_group_name_H-M 'P -1'
_atom_sites_solution_hydrogens geom
_audit_creation_method SHELXL-2014/7
_audit_update_record
;
2019-07-16 deposited with the CCDC.    2019-10-01 downloaded from the CCDC.
;
_cell_angle_alpha 103.768(2)
_cell_angle_beta 101.7318(19)
_cell_angle_gamma 91.398(2)
_cell_formula_units_Z 2
_cell_length_a 10.7718(6)
_cell_length_b 15.6210(9)
_cell_length_c 20.8511(12)
_cell_measurement_reflns_used 9727
_cell_measurement_temperature 150(2)
_cell_measurement_theta_max 30.58
_cell_measurement_theta_min 2.44
_cell_volume 3326.8(3)
_computing_cell_refinement 'SAINT (Bruker, 2013)'
_computing_data_collection 'APEX2 (Bruker, 2014)'
_computing_data_reduction SAINT
_computing_structure_refinement 'SHELXL-2014/7 (Sheldrick, 2015)'
_computing_structure_solution 'SHELXS-97 (Sheldrick, 2008)'
_diffrn_ambient_temperature 150(2)
_diffrn_detector_area_resol_mean 8.3333
_diffrn_measured_fraction_theta_full 1.000
_diffrn_measured_fraction_theta_max 1.000
_diffrn_measurement_device_type 'Bruker APEX-II CCD'
_diffrn_measurement_method '\w scans'
_diffrn_radiation_type MoK\a
_diffrn_radiation_wavelength 0.71073
_diffrn_reflns_av_R_equivalents 0.0263
_diffrn_reflns_av_unetI/netI 0.0155
_diffrn_reflns_Laue_measured_fraction_full 1.000
_diffrn_reflns_Laue_measured_fraction_max 1.000
_diffrn_reflns_limit_h_max 14
_diffrn_reflns_limit_h_min -14
_diffrn_reflns_limit_k_max 20
_diffrn_reflns_limit_k_min -20
_diffrn_reflns_limit_l_max 27
_diffrn_reflns_limit_l_min -27
_diffrn_reflns_number 123844
_diffrn_reflns_point_group_measured_fraction_full 1.000
_diffrn_reflns_point_group_measured_fraction_max 1.000
_diffrn_reflns_theta_full 25.242
_diffrn_reflns_theta_max 27.998
_diffrn_reflns_theta_min 1.478
_diffrn_source 'fine-focus sealed tube'
_exptl_absorpt_coefficient_mu 0.510
_exptl_absorpt_correction_T_max 0.93
_exptl_absorpt_correction_T_min 0.88
_exptl_absorpt_correction_type multi-scan
_exptl_absorpt_process_details 'SADABS (Bruker, 2014)'
_exptl_crystal_colour red
_exptl_crystal_density_diffrn 1.409
_exptl_crystal_description prism
_exptl_crystal_F_000 1472
_exptl_crystal_size_max 0.421
_exptl_crystal_size_mid 0.324
_exptl_crystal_size_min 0.156
_refine_diff_density_max 1.598
_refine_diff_density_min -1.488
_refine_diff_density_rms 0.068
_refine_ls_extinction_method none
_refine_ls_goodness_of_fit_ref 1.024
_refine_ls_hydrogen_treatment constr
_refine_ls_matrix_type full
_refine_ls_number_parameters 900
_refine_ls_number_reflns 16077
_refine_ls_number_restraints 165
_refine_ls_restrained_S_all 1.075
_refine_ls_R_factor_all 0.0408
_refine_ls_R_factor_gt 0.0369
_refine_ls_shift/su_max 0.003
_refine_ls_shift/su_mean 0.000
_refine_ls_structure_factor_coef Fsqd
_refine_ls_weighting_details 'w=1/[\s^2^(Fo^2^)+(0.0303P)^2^+5.1850P] where P=(Fo^2^+2Fc^2^)/3'
_refine_ls_weighting_scheme calc
_refine_ls_wR_factor_gt 0.0840
_refine_ls_wR_factor_ref 0.0869
_reflns_Friedel_coverage 0.000
_reflns_number_gt 14674
_reflns_number_total 16077
_reflns_threshold_expression 'I > 2\s(I)'
_cod_data_source_file c9dt03120k2.cif
_cod_data_source_block AX1720
_cod_database_code 7701288
_shelx_shelxl_version_number 2014/7
_shelx_space_group_comment
;
The symmetry employed for this shelxl refinement is uniquely defined
by the following loop, which should always be used as a source of
symmetry information in preference to the above space-group names.
They are only intended as comments.
;

loop_
_space_group_symop_operation_xyz
'x, y, z'
'-x, -y, -z'

loop_
_atom_site_label
_atom_site_type_symbol
_atom_site_fract_x
_atom_site_fract_y
_atom_site_fract_z
_atom_site_U_iso_or_equiv
_atom_site_adp_type
_atom_site_occupancy
_atom_site_site_symmetry_order
_atom_site_calc_flag
_atom_site_refinement_flags_posn
_atom_site_refinement_flags_adp
_atom_site_refinement_flags_occupancy
_atom_site_disorder_assembly
_atom_site_disorder_group
C1 C 0.6498(2) 0.71937(14) 0.53336(11) 0.0255(4) Uani 1 1 d . . . . .
C2 C 0.5754(2) 0.63522(15) 0.53163(14) 0.0341(5) Uani 1 1 d . . . . .
H2A H 0.4957 0.6276 0.4967 0.041 Uiso 1 1 calc R U . . .
H2B H 0.5520 0.6408 0.5759 0.041 Uiso 1 1 calc R U . . .
C3 C 0.6488(2) 0.55357(14) 0.51647(12) 0.0298(5) Uani 1 1 d . . . . .
C4 C 0.6520(2) 0.51273(15) 0.44920(13) 0.0330(5) Uani 1 1 d . . . . .
H4 H 0.6067 0.5359 0.4138 0.040 Uiso 1 1 calc R U . . .
C5 C 0.7198(2) 0.43956(17) 0.43349(13) 0.0372(5) Uani 1 1 d . . . . .
H5 H 0.7221 0.4134 0.3877 0.045 Uiso 1 1 calc R U . . .
C6 C 0.7843(2) 0.40446(16) 0.48439(14) 0.0385(5) Uani 1 1 d . . . . .
H6 H 0.8309 0.3540 0.4740 0.046 Uiso 1 1 calc R U . . .
C7 C 0.7802(2) 0.44323(16) 0.55034(14) 0.0372(5) Uani 1 1 d . . . . .
H7 H 0.8238 0.4184 0.5851 0.045 Uiso 1 1 calc R U . . .
C8 C 0.7142(2) 0.51793(15) 0.56776(12) 0.0327(5) Uani 1 1 d . . . . .
C9 C 0.7147(3) 0.5587(2) 0.64049(14) 0.0489(7) Uani 1 1 d . . . . .
H9A H 0.7493 0.6204 0.6525 0.073 Uiso 1 1 calc R U . . .
H9B H 0.7675 0.5259 0.6690 0.073 Uiso 1 1 calc R U . . .
H9C H 0.6275 0.5564 0.6475 0.073 Uiso 1 1 calc R U . . .
C10 C 0.6231(3) 0.83694(16) 0.63811(13) 0.0379(5) Uani 1 1 d . . . . .
C11 C 0.5814(3) 0.92741(19) 0.63104(17) 0.0567(8) Uani 1 1 d . . . . .
H11A H 0.6517 0.9614 0.6229 0.085 Uiso 1 1 calc R U . . .
H11B H 0.5574 0.9591 0.6727 0.085 Uiso 1 1 calc R U . . .
H11C H 0.5083 0.9199 0.5930 0.085 Uiso 1 1 calc R U . . .
C12 C 0.7395(3) 0.8467(2) 0.69531(13) 0.0539(8) Uani 1 1 d . . . . .
H12A H 0.7678 0.7882 0.6976 0.081 Uiso 1 1 calc R U . . .
H12B H 0.7178 0.8761 0.7382 0.081 Uiso 1 1 calc R U . . .
H12C H 0.8080 0.8823 0.6870 0.081 Uiso 1 1 calc R U . . .
C13 C 0.5154(3) 0.7828(2) 0.65173(16) 0.0535(8) Uani 1 1 d . . . . .
H13A H 0.4482 0.7646 0.6106 0.080 Uiso 1 1 calc R U . . .
H13B H 0.4806 0.8189 0.6882 0.080 Uiso 1 1 calc R U . . .
H13C H 0.5485 0.7303 0.6650 0.080 Uiso 1 1 calc R U . . .
C14 C 0.8617(2) 0.93899(14) 0.57282(11) 0.0297(4) Uani 1 1 d . . . . .
C15 C 0.7847(2) 0.88446(14) 0.41552(11) 0.0291(4) Uani 1 1 d . . . . .
H15 H 0.8617 0.9190 0.4210 0.035 Uiso 1 1 calc R U . . .
C16 C 0.6787(2) 0.91286(15) 0.44361(11) 0.0324(5) Uani 1 1 d . . . . .
H16 H 0.6724 0.9700 0.4709 0.039 Uiso 1 1 calc R U . . .
C17 C 0.5850(2) 0.84236(16) 0.42433(11) 0.0315(5) Uani 1 1 d . . . . .
C18 C 0.4512(3) 0.8407(2) 0.43462(15) 0.0484(7) Uani 1 1 d . . . . .
H18A H 0.4195 0.9002 0.4383 0.058 Uiso 1 1 calc R U . . .
H18B H 0.4486 0.8231 0.4770 0.058 Uiso 1 1 calc R U . . .
C19 C 0.3670(3) 0.7740(3) 0.37399(19) 0.0707(10) Uani 1 1 d . . . . .
H19A H 0.2809 0.7673 0.3829 0.085 Uiso 1 1 calc R U . . .
H19B H 0.3589 0.7973 0.3333 0.085 Uiso 1 1 calc R U . . .
C20 C 0.4198(3) 0.6852(3) 0.36046(16) 0.0624(9) Uani 1 1 d . . . . .
H20A H 0.3607 0.6445 0.3221 0.075 Uiso 1 1 calc R U . . .
H20B H 0.4247 0.6610 0.4006 0.075 Uiso 1 1 calc R U . . .
C21 C 0.5508(2) 0.68771(16) 0.34420(11) 0.0348(5) Uani 1 1 d . . . . .
H21A H 0.5936 0.6352 0.3534 0.042 Uiso 1 1 calc R U . . .
H21B H 0.5413 0.6845 0.2954 0.042 Uiso 1 1 calc R U . . .
C22 C 0.6323(2) 0.76893(14) 0.38418(10) 0.0274(4) Uani 1 1 d . . . . .
C23 C 0.7554(2) 0.79557(14) 0.37789(10) 0.0268(4) Uani 1 1 d . . . . .
C24 C 0.8413(2) 0.73936(16) 0.33999(11) 0.0340(5) Uani 1 1 d . . . . .
H24A H 0.8430 0.7573 0.2977 0.041 Uiso 1 1 calc R U . . .
H24B H 0.8082 0.6766 0.3278 0.041 Uiso 1 1 calc R U . . .
C25 C 0.9763(2) 0.74973(17) 0.38359(13) 0.0362(5) Uani 1 1 d . . . . .
H25A H 1.0285 0.7052 0.3617 0.043 Uiso 1 1 calc R U . . .
H25B H 1.0161 0.8092 0.3879 0.043 Uiso 1 1 calc R U . . .
C26 C 0.9721(2) 0.73772(14) 0.45253(12) 0.0283(4) Uani 1 1 d . . . . .
C27 C 1.0309(2) 0.79487(14) 0.51530(12) 0.0285(4) Uani 1 1 d . . . . .
C28 C 1.1296(2) 0.87107(16) 0.52962(13) 0.0385(5) Uani 1 1 d D . . . .
H28A H 1.0911 0.9196 0.5114 0.046 Uiso 0.509(7) 1 calc R U P A 1
H28B H 1.2000 0.8516 0.5069 0.046 Uiso 0.509(7) 1 calc R U P A 1
H28C H 1.1771 0.8615 0.4929 0.046 Uiso 0.491(7) 1 calc R U P A 2
H28D H 1.0864 0.9263 0.5299 0.046 Uiso 0.491(7) 1 calc R U P A 2
C31 C 1.0571(3) 0.79887(18) 0.64151(14) 0.0465(7) Uani 1 1 d D . . . .
H31A H 1.0012 0.8421 0.6615 0.056 Uiso 0.509(7) 1 calc R U P A 1
H31B H 1.0627 0.7507 0.6652 0.056 Uiso 0.509(7) 1 calc R U P A 1
H31C H 1.1063 0.7542 0.6601 0.056 Uiso 0.491(7) 1 calc R U P A 2
H31D H 0.9897 0.8153 0.6672 0.056 Uiso 0.491(7) 1 calc R U P A 2
C32 C 0.9981(2) 0.76102(14) 0.56803(12) 0.0302(5) Uani 1 1 d . . . . .
C33 C 0.9194(2) 0.68302(14) 0.53742(12) 0.0295(4) Uani 1 1 d . . . . .
H33 H 0.8848 0.6458 0.5604 0.035 Uiso 1 1 calc R U . . .
C34 C 0.9004(2) 0.66924(14) 0.46654(12) 0.0284(4) Uani 1 1 d . . . . .
H34 H 0.8486 0.6223 0.4338 0.034 Uiso 1 1 calc R U . . .
C37 C 0.1064(3) 0.04115(16) 0.90873(16) 0.0485(7) Uani 1 1 d . . . . .
H37 H 0.1680 0.0056 0.8912 0.058 Uiso 1 1 calc R U . . .
C38 C 0.1069(2) 0.07512(15) 0.97868(14) 0.0377(5) Uani 1 1 d . . . . .
H38 H 0.1689 0.0668 1.0158 0.045 Uiso 1 1 calc R U . . .
C39 C -0.0009(2) 0.12293(14) 0.98253(12) 0.0288(4) Uani 1 1 d . . . . .
C40 C -0.0529(2) 0.16405(17) 1.04319(13) 0.0375(5) Uani 1 1 d D . . . .
H40A H -0.0140 0.2252 1.0626 0.045 Uiso 0.588(5) 1 calc R U P B 1
H40B H -0.0291 0.1303 1.0779 0.045 Uiso 0.588(5) 1 calc R U P B 1
H40C H 0.0131 0.2051 1.0774 0.045 Uiso 0.412(5) 1 calc R U P B 2
H40D H -0.0800 0.1177 1.0637 0.045 Uiso 0.412(5) 1 calc R U P B 2
C43 C -0.1921(3) 0.1592(2) 0.90101(15) 0.0496(7) Uani 1 1 d D . . . .
H43A H -0.2588 0.1110 0.8773 0.059 Uiso 0.588(5) 1 calc R U P B 1
H43B H -0.1885 0.1993 0.8710 0.059 Uiso 0.588(5) 1 calc R U P B 1
H43C H -0.2437 0.1227 0.8579 0.059 Uiso 0.412(5) 1 calc R U P B 2
H43D H -0.1782 0.2196 0.8953 0.059 Uiso 0.412(5) 1 calc R U P B 2
C44 C -0.0654(2) 0.12100(15) 0.91606(12) 0.0342(5) Uani 1 1 d . . . . .
C45 C -0.0004(3) 0.06887(17) 0.86998(14) 0.0442(7) Uani 1 1 d . . . . .
C46 C -0.0421(4) 0.0499(3) 0.79385(16) 0.0750(13) Uani 1 1 d . . . . .
H46A H -0.1285 0.0193 0.7796 0.090 Uiso 1 1 calc R U . . .
H46B H 0.0162 0.0097 0.7729 0.090 Uiso 1 1 calc R U . . .
C47 C -0.0432(3) 0.1333(3) 0.76848(14) 0.0694(11) Uani 1 1 d . . . . .
H47A H -0.0452 0.1176 0.7194 0.083 Uiso 1 1 calc R U . . .
H47B H -0.1206 0.1638 0.7756 0.083 Uiso 1 1 calc R U . . .
C48 C 0.0731(2) 0.1945(2) 0.80538(11) 0.0412(6) Uani 1 1 d . . . . .
C49 C 0.2017(2) 0.17293(17) 0.80883(11) 0.0350(5) Uani 1 1 d . . . . .
C50 C 0.2521(3) 0.0905(2) 0.77223(15) 0.0565(8) Uani 1 1 d D . . . .
H50A H 0.2614 0.0473 0.8005 0.068 Uiso 0.618(6) 1 calc R U P C 1
H50B H 0.1904 0.0634 0.7295 0.068 Uiso 0.618(6) 1 calc R U P C 1
H50C H 0.2249 0.0823 0.7227 0.068 Uiso 0.382(6) 1 calc R U P C 2
H50D H 0.2190 0.0381 0.7843 0.068 Uiso 0.382(6) 1 calc R U P C 2
C53 C 0.4219(2) 0.25554(18) 0.85060(12) 0.0376(5) Uani 1 1 d D . . . .
H53A H 0.4669 0.2799 0.8982 0.045 Uiso 0.618(6) 1 calc R U P C 1
H53B H 0.4436 0.2954 0.8233 0.045 Uiso 0.618(6) 1 calc R U P C 1
H53C H 0.4651 0.2470 0.8951 0.045 Uiso 0.382(6) 1 calc R U P C 2
H53D H 0.4482 0.3160 0.8489 0.045 Uiso 0.382(6) 1 calc R U P C 2
C54 C 0.2809(2) 0.24885(15) 0.84580(10) 0.0280(4) Uani 1 1 d . . . . .
C55 C 0.2029(2) 0.31576(16) 0.86747(11) 0.0300(4) Uani 1 1 d . . . . .
H55 H 0.2315 0.3736 0.8945 0.036 Uiso 1 1 calc R U . . .
C56 C 0.0751(2) 0.28239(19) 0.84218(12) 0.0384(6) Uani 1 1 d . . . . .
H56 H 0.0027 0.3140 0.8489 0.046 Uiso 1 1 calc R U . . .
C57 C 0.3051(2) 0.30703(18) 1.18666(11) 0.0346(5) Uani 1 1 d . . . . .
H57 H 0.2451 0.3472 1.2003 0.042 Uiso 1 1 calc R U . . .
C58 C 0.2769(2) 0.21897(17) 1.14663(12) 0.0361(5) Uani 1 1 d . . . . .
H58 H 0.1942 0.1901 1.1283 0.043 Uiso 1 1 calc R U . . .
C59 C 0.3921(2) 0.18158(17) 1.13860(12) 0.0346(5) Uani 1 1 d . . . . .
C60 C 0.4158(3) 0.08781(18) 1.10649(15) 0.0459(6) Uani 1 1 d . . . . .
H60A H 0.3627 0.0694 1.0601 0.055 Uiso 1 1 calc R U . . .
H60B H 0.3903 0.0480 1.1329 0.055 Uiso 1 1 calc R U . . .
C61 C 0.5574(3) 0.0784(2) 1.10341(19) 0.0649(9) Uani 1 1 d . . . . .
H61A H 0.5745 0.0152 1.0960 0.078 Uiso 1 1 calc R U . . .
H61B H 0.5744 0.0991 1.0645 0.078 Uiso 1 1 calc R U . . .
C62 C 0.6435(3) 0.1290(2) 1.1654(2) 0.0679(10) Uani 1 1 d . . . . .
H62A H 0.7322 0.1180 1.1618 0.082 Uiso 1 1 calc R U . . .
H62B H 0.6270 0.1073 1.2040 0.082 Uiso 1 1 calc R U . . .
C63 C 0.6302(2) 0.2281(2) 1.18005(13) 0.0430(6) Uani 1 1 d . . . . .
H63A H 0.6764 0.2566 1.2267 0.052 Uiso 1 1 calc R U . . .
H63B H 0.6684 0.2533 1.1486 0.052 Uiso 1 1 calc R U . . .
C64 C 0.4918(2) 0.24670(17) 1.17201(11) 0.0332(5) Uani 1 1 d . . . . .
C65 C 0.4391(2) 0.32440(17) 1.20267(10) 0.0323(5) Uani 1 1 d . . . . .
C66 C 0.5158(3) 0.40821(19) 1.24404(12) 0.0427(6) Uani 1 1 d . . . . .
H66A H 0.5729 0.3960 1.2840 0.051 Uiso 1 1 calc R U . . .
H66B H 0.4578 0.4524 1.2604 0.051 Uiso 1 1 calc R U . . .
C67 C 0.5955(2) 0.44629(19) 1.20280(13) 0.0412(6) Uani 1 1 d . . . . .
H67A H 0.6264 0.5082 1.2266 0.049 Uiso 1 1 calc R U . . .
H67B H 0.6705 0.4117 1.1985 0.049 Uiso 1 1 calc R U . . .
C68 C 0.5178(2) 0.44339(15) 1.13373(12) 0.0307(5) Uani 1 1 d . . . . .
C69 C 0.5446(2) 0.40185(15) 1.07008(12) 0.0305(5) Uani 1 1 d . . . . .
H69 H 0.6172 0.3706 1.0632 0.037 Uiso 1 1 calc R U . . .
C70 C 0.4440(2) 0.41518(14) 1.01863(12) 0.0283(4) Uani 1 1 d . . . . .
H70 H 0.4375 0.3940 0.9713 0.034 Uiso 1 1 calc R U . . .
C71 C 0.3553(2) 0.46530(14) 1.04984(12) 0.0277(4) Uani 1 1 d . . . . .
C72 C 0.2419(2) 0.50707(15) 1.01888(13) 0.0324(5) Uani 1 1 d . . . . .
H72A H 0.1861 0.4615 0.9825 0.039 Uiso 1 1 calc R U . . .
H72B H 0.2709 0.5527 0.9983 0.039 Uiso 1 1 calc R U . . .
C73 C 0.1660(2) 0.54951(17) 1.07111(14) 0.0396(5) Uani 1 1 d . . . . .
H73A H 0.1076 0.5898 1.0524 0.047 Uiso 1 1 calc R U . . .
H73B H 0.1139 0.5028 1.0806 0.047 Uiso 1 1 calc R U . . .
C74 C 0.2532(3) 0.60112(18) 1.13661(16) 0.0473(7) Uani 1 1 d . . . . .
H74A H 0.3084 0.6458 1.1268 0.057 Uiso 1 1 calc R U . . .
H74B H 0.2013 0.6326 1.1676 0.057 Uiso 1 1 calc R U . . .
C75 C 0.3351(2) 0.54006(17) 1.17066(13) 0.0396(6) Uani 1 1 d . . . . .
H75A H 0.4001 0.5756 1.2090 0.047 Uiso 1 1 calc R U . . .
H75B H 0.2816 0.5031 1.1886 0.047 Uiso 1 1 calc R U . . .
C76 C 0.3997(2) 0.48135(14) 1.12055(12) 0.0294(4) Uani 1 1 d . . . . .
C77 C 0.9369(3) 0.53319(18) 0.24080(15) 0.0454(6) Uani 1 1 d . . . . .
H77 H 0.9305 0.5950 0.2464 0.054 Uiso 1 1 calc R U . . .
C78 C 0.9365(3) 0.4967(2) 0.29429(15) 0.0486(7) Uani 1 1 d . . . . .
H78 H 0.9302 0.5332 0.3368 0.058 Uiso 1 1 calc R U . . .
C79 C 0.9453(3) 0.4077(2) 0.2865(2) 0.0610(9) Uani 1 1 d . . . . .
H79 H 0.9442 0.3824 0.3235 0.073 Uiso 1 1 calc R U . . .
C80 C 0.9556(3) 0.3548(2) 0.2249(2) 0.0669(10) Uani 1 1 d . . . . .
H80 H 0.9623 0.2930 0.2195 0.080 Uiso 1 1 calc R U . . .
C81 C 0.9564(3) 0.3918(2) 0.1712(2) 0.0626(9) Uani 1 1 d . . . . .
H81 H 0.9638 0.3556 0.1287 0.075 Uiso 1 1 calc R U . . .
C82 C 0.9464(3) 0.4810(2) 0.17898(16) 0.0528(7) Uani 1 1 d . . . . .
H82 H 0.9461 0.5065 0.1419 0.063 Uiso 1 1 calc R U . . .
N1 N 0.66490(18) 0.79515(12) 0.57454(9) 0.0268(4) Uani 1 1 d . . . . .
N2 N 0.8978(2) 1.00940(14) 0.60293(11) 0.0437(5) Uani 1 1 d . . . . .
Zr1 Zr 0.78702(2) 0.80070(2) 0.50119(2) 0.02073(5) Uani 1 1 d . . . . .
Zr2 Zr 0.15202(2) 0.20000(2) 0.92707(2) 0.02639(5) Uani 1 1 d . . . . .
Zr3 Zr 0.36376(2) 0.31238(2) 1.07967(2) 0.02545(5) Uani 1 1 d . . . . .
C29A C 1.1816(7) 0.9045(4) 0.60592(19) 0.0466(14) Uani 0.509(7) 1 d D U P A 1
H29A H 1.2694 0.9303 0.6122 0.056 Uiso 0.509(7) 1 calc R U P A 1
H29B H 1.1309 0.9538 0.6224 0.056 Uiso 0.509(7) 1 calc R U P A 1
C30A C 1.1866(4) 0.8434(4) 0.6528(3) 0.0486(13) Uani 0.509(7) 1 d D U P A 1
H30A H 1.2484 0.7988 0.6434 0.058 Uiso 0.509(7) 1 calc R U P A 1
H30B H 1.2139 0.8778 0.7004 0.058 Uiso 0.509(7) 1 calc R U P A 1
C41A C -0.1952(3) 0.1658(3) 1.0262(2) 0.0449(10) Uani 0.588(5) 1 d D U P B 1
H41A H -0.2258 0.1992 1.0659 0.054 Uiso 0.588(5) 1 calc R U P B 1
H41B H -0.2363 0.1050 1.0123 0.054 Uiso 0.588(5) 1 calc R U P B 1
C42A C -0.2260(5) 0.2113(3) 0.96806(19) 0.0446(10) Uani 0.588(5) 1 d D U P B 1
H42A H -0.1792 0.2703 0.9823 0.053 Uiso 0.588(5) 1 calc R U P B 1
H42B H -0.3180 0.2201 0.9592 0.053 Uiso 0.588(5) 1 calc R U P B 1
C51A C 0.3781(3) 0.1101(3) 0.7567(2) 0.0496(11) Uani 0.618(6) 1 d D U P C 1
H51A H 0.3684 0.1459 0.7230 0.060 Uiso 0.618(6) 1 calc R U P C 1
H51B H 0.4154 0.0545 0.7385 0.060 Uiso 0.618(6) 1 calc R U P C 1
C52A C 0.4628(4) 0.1613(3) 0.8235(2) 0.0501(11) Uani 0.618(6) 1 d D U P C 1
H52A H 0.5512 0.1664 0.8174 0.060 Uiso 0.618(6) 1 calc R U P C 1
H52B H 0.4621 0.1273 0.8579 0.060 Uiso 0.618(6) 1 calc R U P C 1
C29B C 1.2217(5) 0.8815(6) 0.5960(2) 0.0511(14) Uani 0.491(7) 1 d D U P A 2
H29C H 1.2744 0.9381 0.6079 0.061 Uiso 0.491(7) 1 calc R U P A 2
H29D H 1.2787 0.8326 0.5933 0.061 Uiso 0.491(7) 1 calc R U P A 2
C30B C 1.1444(5) 0.8800(4) 0.6486(3) 0.0492(13) Uani 0.491(7) 1 d D U P A 2
H30C H 1.0914 0.9311 0.6507 0.059 Uiso 0.491(7) 1 calc R U P A 2
H30D H 1.2046 0.8904 0.6929 0.059 Uiso 0.491(7) 1 calc R U P A 2
C41B C -0.1689(5) 0.2153(4) 1.0192(3) 0.0462(13) Uani 0.412(5) 1 d D U P B 2
H41C H -0.2140 0.2332 1.0567 0.055 Uiso 0.412(5) 1 calc R U P B 2
H41D H -0.1369 0.2699 1.0097 0.055 Uiso 0.412(5) 1 calc R U P B 2
C42B C -0.2645(6) 0.1630(6) 0.9563(2) 0.0521(14) Uani 0.412(5) 1 d D U P B 2
H42C H -0.2871 0.1030 0.9604 0.062 Uiso 0.412(5) 1 calc R U P B 2
H42D H -0.3430 0.1941 0.9481 0.062 Uiso 0.412(5) 1 calc R U P B 2
C51B C 0.4003(4) 0.1013(5) 0.7938(4) 0.0557(15) Uani 0.382(6) 1 d D U P C 2
H51C H 0.4248 0.0905 0.8395 0.067 Uiso 0.382(6) 1 calc R U P C 2
H51D H 0.4341 0.0541 0.7626 0.067 Uiso 0.382(6) 1 calc R U P C 2
C52B C 0.4673(7) 0.1897(4) 0.7956(3) 0.0478(14) Uani 0.382(6) 1 d D U P C 2
H52C H 0.5609 0.1879 0.8070 0.057 Uiso 0.382(6) 1 calc R U P C 2
H52D H 0.4425 0.2050 0.7516 0.057 Uiso 0.382(6) 1 calc R U P C 2
C35A C 0.1672(4) 0.3185(3) 1.0315(2) 0.0201(8) Uani 0.749(6) 1 d . . P D 1
N3A N 0.0656(3) 0.31715(15) 0.99650(12) 0.0238(6) Uani 0.749(6) 1 d . . P D 1
C36A C 0.3493(4) 0.1923(3) 0.9747(2) 0.0237(8) Uani 0.749(6) 1 d . . P D 1
N4A N 0.4548(3) 0.20213(16) 1.00590(12) 0.0277(7) Uani 0.749(6) 1 d . . P D 1
C35B C 0.1377(13) 0.2985(7) 1.0090(6) 0.017(3) Uani 0.251(6) 1 d . U P D 2
N3B N 0.1360(6) 0.3521(5) 1.0605(4) 0.0208(18) Uani 0.251(6) 1 d . . P D 2
C36B C 0.3753(12) 0.2099(7) 0.9997(6) 0.016(3) Uani 0.251(6) 1 d . U P D 2
N4B N 0.3731(7) 0.1485(6) 0.9528(4) 0.0242(19) Uani 0.251(6) 1 d . . P D 2

loop_
_atom_site_aniso_label
_atom_site_aniso_U_11
_atom_site_aniso_U_22
_atom_site_aniso_U_33
_atom_site_aniso_U_23
_atom_site_aniso_U_13
_atom_site_aniso_U_12
C1 0.0238(10) 0.0236(10) 0.0315(11) 0.0093(8) 0.0084(8) 0.0036(8)
C2 0.0292(11) 0.0262(11) 0.0519(14) 0.0124(10) 0.0172(10) 0.0006(9)
C3 0.0231(10) 0.0249(10) 0.0435(13) 0.0118(9) 0.0087(9) -0.0050(8)
C4 0.0283(11) 0.0315(11) 0.0412(13) 0.0148(10) 0.0060(9) -0.0020(9)
C5 0.0349(12) 0.0365(13) 0.0372(13) 0.0026(10) 0.0092(10) -0.0021(10)
C6 0.0301(12) 0.0307(12) 0.0523(15) 0.0071(11) 0.0071(11) 0.0038(9)
C7 0.0289(11) 0.0333(12) 0.0509(15) 0.0161(11) 0.0050(10) 0.0025(9)
C8 0.0293(11) 0.0314(11) 0.0379(12) 0.0091(9) 0.0086(9) -0.0046(9)
C9 0.0509(16) 0.0556(17) 0.0407(14) 0.0088(13) 0.0155(12) -0.0009(13)
C10 0.0508(15) 0.0329(12) 0.0348(12) 0.0046(10) 0.0250(11) 0.0021(10)
C11 0.080(2) 0.0390(15) 0.065(2) 0.0107(14) 0.0490(18) 0.0204(15)
C12 0.073(2) 0.0588(18) 0.0269(12) 0.0017(12) 0.0158(13) -0.0107(15)
C13 0.0614(18) 0.0513(17) 0.0557(17) 0.0050(14) 0.0408(15) -0.0009(14)
C14 0.0387(12) 0.0257(10) 0.0262(10) 0.0073(8) 0.0095(9) 0.0018(9)
C15 0.0383(12) 0.0239(10) 0.0277(10) 0.0115(8) 0.0076(9) 0.0014(9)
C16 0.0457(13) 0.0249(10) 0.0274(11) 0.0093(8) 0.0055(9) 0.0105(9)
C17 0.0309(11) 0.0378(12) 0.0282(11) 0.0132(9) 0.0051(9) 0.0109(9)
C18 0.0327(13) 0.071(2) 0.0451(15) 0.0175(14) 0.0102(11) 0.0172(13)
C19 0.0312(15) 0.110(3) 0.067(2) 0.020(2) 0.0041(14) 0.0035(17)
C20 0.0452(17) 0.087(3) 0.0443(16) 0.0018(16) 0.0056(13) -0.0273(17)
C21 0.0406(13) 0.0354(12) 0.0243(10) 0.0066(9) 0.0000(9) -0.0077(10)
C22 0.0310(11) 0.0295(11) 0.0218(9) 0.0090(8) 0.0029(8) 0.0009(8)
C23 0.0360(11) 0.0256(10) 0.0209(9) 0.0084(8) 0.0079(8) 0.0021(8)
C24 0.0429(13) 0.0350(12) 0.0262(11) 0.0040(9) 0.0165(10) 0.0026(10)
C25 0.0362(12) 0.0349(12) 0.0410(13) 0.0053(10) 0.0215(10) 0.0013(10)
C26 0.0245(10) 0.0239(10) 0.0389(12) 0.0069(9) 0.0131(9) 0.0042(8)
C27 0.0219(10) 0.0219(10) 0.0421(12) 0.0094(9) 0.0061(9) 0.0011(8)
C28 0.0312(12) 0.0293(12) 0.0541(15) 0.0080(11) 0.0112(11) -0.0072(9)
C31 0.0530(16) 0.0404(14) 0.0419(14) 0.0197(12) -0.0100(12) -0.0046(12)
C32 0.0269(10) 0.0250(10) 0.0381(12) 0.0123(9) 0.0004(9) 0.0026(8)
C33 0.0250(10) 0.0235(10) 0.0436(13) 0.0161(9) 0.0062(9) 0.0039(8)
C34 0.0232(10) 0.0190(9) 0.0419(12) 0.0038(8) 0.0088(9) 0.0024(8)
C37 0.0557(17) 0.0213(11) 0.0710(19) -0.0033(12) 0.0374(15) -0.0022(11)
C38 0.0397(13) 0.0242(11) 0.0559(15) 0.0174(10) 0.0172(11) 0.0018(9)
C39 0.0321(11) 0.0191(9) 0.0370(12) 0.0064(8) 0.0129(9) -0.0042(8)
C40 0.0415(13) 0.0362(12) 0.0370(13) 0.0051(10) 0.0193(11) -0.0076(10)
C43 0.0325(13) 0.0563(17) 0.0559(17) 0.0149(14) 0.0004(12) -0.0059(12)
C44 0.0335(12) 0.0291(11) 0.0366(12) 0.0010(9) 0.0095(10) -0.0103(9)
C45 0.0471(15) 0.0357(13) 0.0420(14) -0.0109(11) 0.0185(12) -0.0189(11)
C46 0.077(2) 0.085(3) 0.0408(16) -0.0281(17) 0.0199(16) -0.050(2)
C47 0.0573(19) 0.111(3) 0.0249(13) -0.0004(16) 0.0007(12) -0.035(2)
C48 0.0360(13) 0.0674(18) 0.0169(10) 0.0076(11) 0.0028(9) -0.0076(12)
C49 0.0436(13) 0.0416(13) 0.0207(10) 0.0055(9) 0.0121(9) 0.0004(10)
C50 0.091(2) 0.0426(15) 0.0393(15) -0.0002(12) 0.0325(16) 0.0065(15)
C53 0.0294(11) 0.0598(16) 0.0303(12) 0.0190(11) 0.0116(9) 0.0077(11)
C54 0.0300(11) 0.0378(12) 0.0201(9) 0.0127(8) 0.0078(8) 0.0058(9)
C55 0.0364(12) 0.0347(11) 0.0250(10) 0.0156(9) 0.0104(9) 0.0071(9)
C56 0.0316(12) 0.0643(17) 0.0253(11) 0.0198(11) 0.0082(9) 0.0134(11)
C57 0.0324(12) 0.0522(14) 0.0261(11) 0.0191(10) 0.0102(9) 0.0102(10)
C58 0.0337(12) 0.0486(14) 0.0350(12) 0.0275(11) 0.0081(10) 0.0020(10)
C59 0.0400(13) 0.0418(13) 0.0298(11) 0.0234(10) 0.0077(9) 0.0074(10)
C60 0.0545(16) 0.0380(14) 0.0510(16) 0.0246(12) 0.0079(13) 0.0093(12)
C61 0.064(2) 0.059(2) 0.072(2) 0.0164(17) 0.0120(17) 0.0264(17)
C62 0.0551(19) 0.070(2) 0.075(2) 0.0101(18) 0.0111(17) 0.0311(17)
C63 0.0343(13) 0.0586(17) 0.0351(13) 0.0113(12) 0.0043(10) 0.0152(12)
C64 0.0340(12) 0.0471(14) 0.0224(10) 0.0159(9) 0.0056(9) 0.0113(10)
C65 0.0323(11) 0.0488(14) 0.0169(9) 0.0110(9) 0.0035(8) 0.0096(10)
C66 0.0393(13) 0.0582(17) 0.0229(11) 0.0015(11) -0.0011(10) 0.0093(12)
C67 0.0276(11) 0.0469(15) 0.0378(13) -0.0042(11) -0.0015(10) 0.0007(10)
C68 0.0241(10) 0.0287(11) 0.0352(12) 0.0016(9) 0.0053(9) -0.0036(8)
C69 0.0273(10) 0.0293(11) 0.0366(12) 0.0076(9) 0.0117(9) 0.0000(8)
C70 0.0316(11) 0.0251(10) 0.0327(11) 0.0114(8) 0.0124(9) -0.0012(8)
C71 0.0284(10) 0.0217(10) 0.0358(11) 0.0097(8) 0.0104(9) -0.0024(8)
C72 0.0346(12) 0.0260(10) 0.0427(13) 0.0171(9) 0.0117(10) 0.0023(9)
C73 0.0315(12) 0.0367(13) 0.0510(15) 0.0094(11) 0.0113(11) 0.0066(10)
C74 0.0389(14) 0.0369(14) 0.0596(17) -0.0035(12) 0.0132(12) 0.0097(11)
C75 0.0315(12) 0.0392(13) 0.0390(13) -0.0063(10) 0.0059(10) 0.0027(10)
C76 0.0253(10) 0.0243(10) 0.0358(12) 0.0017(9) 0.0077(9) -0.0029(8)
C77 0.0549(16) 0.0346(13) 0.0504(16) 0.0089(12) 0.0212(13) 0.0097(12)
C78 0.0499(16) 0.0521(17) 0.0436(15) 0.0123(13) 0.0083(12) 0.0077(13)
C79 0.0535(18) 0.060(2) 0.078(2) 0.0381(18) 0.0068(16) 0.0072(15)
C80 0.0507(18) 0.0334(15) 0.115(3) 0.0187(18) 0.0136(19) 0.0085(13)
C81 0.062(2) 0.0461(17) 0.076(2) -0.0069(16) 0.0305(18) 0.0111(15)
C82 0.0657(19) 0.0491(16) 0.0523(17) 0.0123(13) 0.0323(15) 0.0115(14)
N1 0.0306(9) 0.0266(9) 0.0260(9) 0.0075(7) 0.0115(7) 0.0031(7)
N2 0.0616(15) 0.0307(11) 0.0353(11) 0.0027(9) 0.0097(10) -0.0036(10)
Zr1 0.02375(10) 0.01746(9) 0.02233(9) 0.00571(7) 0.00717(7) 0.00115(7)
Zr2 0.03105(11) 0.02739(10) 0.01981(9) 0.00466(8) 0.00575(8) -0.00635(8)
Zr3 0.03037(11) 0.02635(10) 0.01981(9) 0.00968(8) 0.00181(8) -0.00347(8)
C29A 0.027(3) 0.048(3) 0.062(2) 0.031(2) -0.016(2) -0.009(2)
C30A 0.032(2) 0.055(3) 0.051(2) 0.020(2) -0.014(2) -0.003(2)
C41A 0.036(2) 0.045(2) 0.057(2) 0.0086(19) 0.0238(17) -0.0060(17)
C42A 0.031(2) 0.045(2) 0.065(2) 0.019(2) 0.0215(18) 0.0061(17)
C51A 0.055(2) 0.073(3) 0.028(2) 0.0136(18) 0.0202(17) 0.0309(19)
C52A 0.042(2) 0.084(3) 0.030(2) 0.0155(19) 0.0163(17) 0.0278(19)
C29B 0.027(3) 0.049(3) 0.071(3) 0.032(2) -0.022(2) -0.007(2)
C30B 0.036(2) 0.051(3) 0.050(2) 0.018(2) -0.022(2) -0.003(2)
C41B 0.034(2) 0.049(3) 0.056(3) 0.005(3) 0.023(2) -0.002(2)
C42B 0.035(3) 0.052(3) 0.067(3) 0.009(3) 0.015(2) -0.004(2)
C51B 0.063(3) 0.071(3) 0.041(3) 0.012(3) 0.030(2) 0.025(3)
C52B 0.049(3) 0.074(3) 0.030(3) 0.015(2) 0.023(2) 0.024(2)
C35A 0.028(2) 0.0145(17) 0.0200(19) 0.0043(14) 0.0110(16) 0.0013(15)
N3A 0.0257(15) 0.0203(11) 0.0270(12) 0.0072(9) 0.0079(10) 0.0011(10)
C36A 0.034(2) 0.020(2) 0.021(2) 0.0057(16) 0.0129(17) 0.0063(16)
N4A 0.0324(18) 0.0282(13) 0.0255(12) 0.0097(10) 0.0090(10) 0.0082(10)
C35B 0.019(5) 0.014(4) 0.019(4) 0.004(3) 0.006(3) 0.004(3)
N3B 0.018(3) 0.020(4) 0.027(4) 0.010(3) 0.008(3) 0.001(3)
C36B 0.016(4) 0.018(4) 0.017(4) 0.005(3) 0.007(3) 0.006(3)
N4B 0.027(4) 0.027(5) 0.024(4) 0.013(4) 0.011(3) 0.009(3)

loop_
_atom_type_symbol
_atom_type_description
_atom_type_scat_dispersion_real
_atom_type_scat_dispersion_imag
_atom_type_scat_source
C C 0.0033 0.0016 'International Tables Vol C Tables 4.2.6.8 and 6.1.1.4'
H H 0.0000 0.0000 'International Tables Vol C Tables 4.2.6.8 and 6.1.1.4'
N N 0.0061 0.0033 'International Tables Vol C Tables 4.2.6.8 and 6.1.1.4'
Zr Zr -2.9673 0.5597 'International Tables Vol C Tables 4.2.6.8 and 6.1.1.4'

loop_
_geom_angle_atom_site_label_1
_geom_angle_atom_site_label_2
_geom_angle_atom_site_label_3
_geom_angle
N1 C1 C2 131.4(2)
N1 C1 Zr1 73.28(12)
C2 C1 Zr1 155.06(16)
C1 C2 C3 113.06(18)
C1 C2 H2A 109.0
C3 C2 H2A 109.0
C1 C2 H2B 109.0
C3 C2 H2B 109.0
H2A C2 H2B 107.8
C8 C3 C4 118.7(2)
C8 C3 C2 121.8(2)
C4 C3 C2 119.5(2)
C5 C4 C3 121.2(2)
C5 C4 H4 119.4
C3 C4 H4 119.4
C6 C5 C4 119.9(2)
C6 C5 H5 120.1
C4 C5 H5 120.1
C7 C6 C5 119.3(2)
C7 C6 H6 120.3
C5 C6 H6 120.3
C6 C7 C8 122.0(2)
C6 C7 H7 119.0
C8 C7 H7 119.0
C7 C8 C3 118.8(2)
C7 C8 C9 120.0(2)
C3 C8 C9 121.2(2)
C8 C9 H9A 109.5
C8 C9 H9B 109.5
H9A C9 H9B 109.5
C8 C9 H9C 109.5
H9A C9 H9C 109.5
H9B C9 H9C 109.5
N1 C10 C12 106.2(2)
N1 C10 C11 106.2(2)
C12 C10 C11 110.5(3)
N1 C10 C13 113.7(2)
C12 C10 C13 109.5(2)
C11 C10 C13 110.6(2)
C10 C11 H11A 109.5
C10 C11 H11B 109.5
H11A C11 H11B 109.5
C10 C11 H11C 109.5
H11A C11 H11C 109.5
H11B C11 H11C 109.5
C10 C12 H12A 109.5
C10 C12 H12B 109.5
H12A C12 H12B 109.5
C10 C12 H12C 109.5
H12A C12 H12C 109.5
H12B C12 H12C 109.5
C10 C13 H13A 109.5
C10 C13 H13B 109.5
H13A C13 H13B 109.5
C10 C13 H13C 109.5
H13A C13 H13C 109.5
H13B C13 H13C 109.5
N2 C14 Zr1 174.0(2)
C23 C15 C16 107.9(2)
C23 C15 Zr1 75.59(12)
C16 C15 Zr1 76.61(12)
C23 C15 H15 126.0
C16 C15 H15 126.0
Zr1 C15 H15 114.1
C17 C16 C15 108.5(2)
C17 C16 Zr1 77.86(13)
C15 C16 Zr1 70.31(12)
C17 C16 H16 125.7
C15 C16 H16 125.7
Zr1 C16 H16 117.9
C16 C17 C22 107.9(2)
C16 C17 C18 129.5(2)
C22 C17 C18 122.3(2)
C16 C17 Zr1 70.65(13)
C22 C17 Zr1 72.91(12)
C18 C17 Zr1 127.21(17)
C17 C18 C19 108.7(2)
C17 C18 H18A 109.9
C19 C18 H18A 109.9
C17 C18 H18B 109.9
C19 C18 H18B 109.9
H18A C18 H18B 108.3
C20 C19 C18 112.4(3)
C20 C19 H19A 109.1
C18 C19 H19A 109.1
C20 C19 H19B 109.1
C18 C19 H19B 109.1
H19A C19 H19B 107.9
C19 C20 C21 113.3(3)
C19 C20 H20A 108.9
C21 C20 H20A 108.9
C19 C20 H20B 108.9
C21 C20 H20B 108.9
H20A C20 H20B 107.7
C22 C21 C20 112.8(2)
C22 C21 H21A 109.0
C20 C21 H21A 109.0
C22 C21 H21B 109.0
C20 C21 H21B 109.0
H21A C21 H21B 107.8
C23 C22 C17 108.08(19)
C23 C22 C21 127.5(2)
C17 C22 C21 123.0(2)
C23 C22 Zr1 70.58(12)
C17 C22 Zr1 75.44(12)
C21 C22 Zr1 130.60(15)
C15 C23 C22 107.60(19)
C15 C23 C24 125.8(2)
C22 C23 C24 126.6(2)
C15 C23 Zr1 71.24(12)
C22 C23 Zr1 77.11(12)
C24 C23 Zr1 116.12(15)
C23 C24 C25 110.22(19)
C23 C24 H24A 109.6
C25 C24 H24A 109.6
C23 C24 H24B 109.6
C25 C24 H24B 109.6
H24A C24 H24B 108.1
C26 C25 C24 109.95(18)
C26 C25 H25A 109.7
C24 C25 H25A 109.7
C26 C25 H25B 109.7
C24 C25 H25B 109.7
H25A C25 H25B 108.2
C27 C26 C34 107.1(2)
C27 C26 C25 126.8(2)
C34 C26 C25 126.0(2)
C27 C26 Zr1 76.24(12)
C34 C26 Zr1 70.26(12)
C25 C26 Zr1 115.81(15)
C26 C27 C32 108.60(19)
C26 C27 C28 128.7(2)
C32 C27 C28 122.0(2)
C26 C27 Zr1 71.81(12)
C32 C27 Zr1 73.85(12)
C28 C27 Zr1 127.88(15)
C29B C28 C27 112.5(3)
C27 C28 C29A 110.2(3)
C27 C28 H28A 109.6
C29A C28 H28A 109.6
C27 C28 H28B 109.6
C29A C28 H28B 109.6
H28A C28 H28B 108.1
C29B C28 H28C 109.1
C27 C28 H28C 109.1
C29B C28 H28D 109.1
C27 C28 H28D 109.1
H28C C28 H28D 107.8
C30A C31 C32 113.0(3)
C32 C31 C30B 109.1(3)
C30A C31 H31A 109.0
C32 C31 H31A 109.0
C30A C31 H31B 109.0
C32 C31 H31B 109.0
H31A C31 H31B 107.8
C32 C31 H31C 109.9
C30B C31 H31C 109.9
C32 C31 H31D 109.9
C30B C31 H31D 109.9
H31C C31 H31D 108.3
C33 C32 C27 107.5(2)
C33 C32 C31 129.0(2)
C27 C32 C31 123.0(2)
C33 C32 Zr1 71.34(12)
C27 C32 Zr1 74.12(12)
C31 C32 Zr1 126.90(17)
C32 C33 C34 108.4(2)
C32 C33 Zr1 76.77(12)
C34 C33 Zr1 70.92(12)
C32 C33 H33 125.8
C34 C33 H33 125.8
Zr1 C33 H33 118.4
C33 C34 C26 108.38(19)
C33 C34 Zr1 76.07(12)
C26 C34 Zr1 76.60(12)
C33 C34 H34 125.8
C26 C34 H34 125.8
Zr1 C34 H34 113.8
C45 C37 C38 108.8(2)
C45 C37 Zr2 75.28(15)
C38 C37 Zr2 76.47(13)
C45 C37 H37 125.6
C38 C37 H37 125.6
Zr2 C37 H37 114.8
C39 C38 C37 107.3(2)
C39 C38 Zr2 77.83(13)
C37 C38 Zr2 70.16(14)
C39 C38 H38 126.3
C37 C38 H38 126.3
Zr2 C38 H38 117.7
C38 C39 C44 108.1(2)
C38 C39 C40 129.3(2)
C44 C39 C40 122.3(2)
C38 C39 Zr2 70.58(13)
C44 C39 Zr2 72.12(13)
C40 C39 Zr2 127.07(14)
C39 C40 C41A 112.2(3)
C39 C40 C41B 107.7(3)
C39 C40 H40A 109.2
C41A C40 H40A 109.2
C39 C40 H40B 109.2
C41A C40 H40B 109.2
H40A C40 H40B 107.9
C39 C40 H40C 110.2
C41B C40 H40C 110.2
C39 C40 H40D 110.2
C41B C40 H40D 110.2
H40C C40 H40D 108.5
C44 C43 C42B 112.3(4)
C44 C43 C42A 110.0(3)
C44 C43 H43A 109.7
C42A C43 H43A 109.7
C44 C43 H43B 109.7
C42A C43 H43B 109.7
H43A C43 H43B 108.2
C44 C43 H43C 109.1
C42B C43 H43C 109.1
C44 C43 H43D 109.1
C42B C43 H43D 109.1
H43C C43 H43D 107.9
C39 C44 C45 108.8(2)
C39 C44 C43 122.4(2)
C45 C44 C43 128.3(2)
C39 C44 Zr2 76.26(13)
C45 C44 Zr2 70.86(13)
C43 C44 Zr2 125.67(17)
C37 C45 C44 106.9(2)
C37 C45 C46 128.6(3)
C44 C45 C46 124.5(3)
C37 C45 Zr2 71.59(14)
C44 C45 Zr2 76.62(13)
C46 C45 Zr2 116.91(19)
C45 C46 C47 112.4(2)
C45 C46 H46A 109.1
C47 C46 H46A 109.1
C45 C46 H46B 109.1
C47 C46 H46B 109.1
H46A C46 H46B 107.9
C48 C47 C46 110.5(3)
C48 C47 H47A 109.6
C46 C47 H47A 109.6
C48 C47 H47B 109.6
C46 C47 H47B 109.6
H47A C47 H47B 108.1
C56 C48 C49 107.5(2)
C56 C48 C47 126.6(3)
C49 C48 C47 125.8(3)
C56 C48 Zr2 72.18(13)
C49 C48 Zr2 76.79(13)
C47 C48 Zr2 117.06(18)
C54 C49 C48 108.0(2)
C54 C49 C50 122.6(2)
C48 C49 C50 128.8(2)
C54 C49 Zr2 76.63(12)
C48 C49 Zr2 70.52(12)
C50 C49 Zr2 125.77(18)
C51A C50 C49 111.6(3)
C49 C50 C51B 107.9(4)
C51A C50 H50A 109.3
C49 C50 H50A 109.3
C51A C50 H50B 109.3
C49 C50 H50B 109.3
H50A C50 H50B 108.0
C49 C50 H50C 110.1
C51B C50 H50C 110.1
C49 C50 H50D 110.1
C51B C50 H50D 110.1
H50C C50 H50D 108.4
C54 C53 C52B 114.8(3)
C54 C53 C52A 108.2(3)
C54 C53 H53A 110.1
C52A C53 H53A 110.1
C54 C53 H53B 110.1
C52A C53 H53B 110.1
H53A C53 H53B 108.4
C54 C53 H53C 108.6
C52B C53 H53C 108.6
C54 C53 H53D 108.6
C52B C53 H53D 108.6
H53C C53 H53D 107.5
C55 C54 C49 107.9(2)
C55 C54 C53 128.6(2)
C49 C54 C53 123.0(2)
C55 C54 Zr2 70.51(12)
C49 C54 Zr2 71.99(12)
C53 C54 Zr2 129.46(14)
C54 C55 C56 108.3(2)
C54 C55 Zr2 77.95(13)
C56 C55 Zr2 70.50(13)
C54 C55 H55 125.9
C56 C55 H55 125.9
Zr2 C55 H55 117.6
C48 C56 C55 108.3(2)
C48 C56 Zr2 74.85(15)
C55 C56 Zr2 76.72(13)
C48 C56 H56 125.9
C55 C56 H56 125.9
Zr2 C56 H56 114.8
C65 C57 C58 107.7(2)
C65 C57 Zr3 74.50(12)
C58 C57 Zr3 76.19(13)
C65 C57 H57 126.1
C58 C57 H57 126.1
Zr3 C57 H57 115.4
C59 C58 C57 108.4(2)
C59 C58 Zr3 77.66(13)
C57 C58 Zr3 70.79(13)
C59 C58 H58 125.8
C57 C58 H58 125.8
Zr3 C58 H58 117.7
C64 C59 C58 107.8(2)
C64 C59 C60 122.3(2)
C58 C59 C60 129.7(2)
C64 C59 Zr3 72.31(13)
C58 C59 Zr3 70.63(13)
C60 C59 Zr3 126.53(16)
C59 C60 C61 111.8(3)
C59 C60 H60A 109.3
C61 C60 H60A 109.3
C59 C60 H60B 109.3
C61 C60 H60B 109.3
H60A C60 H60B 107.9
C62 C61 C60 112.2(3)
C62 C61 H61A 109.2
C60 C61 H61A 109.2
C62 C61 H61B 109.2
C60 C61 H61B 109.2
H61A C61 H61B 107.9
C61 C62 C63 113.8(3)
C61 C62 H62A 108.8
C63 C62 H62A 108.8
C61 C62 H62B 108.8
C63 C62 H62B 108.8
H62A C62 H62B 107.7
C64 C63 C62 110.4(3)
C64 C63 H63A 109.6
C62 C63 H63A 109.6
C64 C63 H63B 109.6
C62 C63 H63B 109.6
H63A C63 H63B 108.1
C59 C64 C65 108.6(2)
C59 C64 C63 122.9(2)
C65 C64 C63 128.0(2)
C59 C64 Zr3 76.23(13)
C65 C64 Zr3 70.62(12)
C63 C64 Zr3 125.83(16)
C57 C65 C64 107.4(2)
C57 C65 C66 128.1(2)
C64 C65 C66 124.5(2)
C57 C65 Zr3 72.19(12)
C64 C65 Zr3 76.81(12)
C66 C65 Zr3 116.83(16)
C65 C66 C67 111.6(2)
C65 C66 H66A 109.3
C67 C66 H66A 109.3
C65 C66 H66B 109.3
C67 C66 H66B 109.3
H66A C66 H66B 108.0
C68 C67 C66 110.5(2)
C68 C67 H67A 109.6
C66 C67 H67A 109.6
C68 C67 H67B 109.6
C66 C67 H67B 109.6
H67A C67 H67B 108.1
C76 C68 C69 107.1(2)
C76 C68 C67 125.1(2)
C69 C68 C67 127.8(2)
C76 C68 Zr3 76.79(12)
C69 C68 Zr3 71.34(12)
C67 C68 Zr3 116.58(17)
C70 C69 C68 108.1(2)
C70 C69 Zr3 76.12(12)
C68 C69 Zr3 75.12(12)
C70 C69 H69 125.9
C68 C69 H69 125.9
Zr3 C69 H69 115.0
C71 C70 C69 108.3(2)
C71 C70 Zr3 77.79(12)
C69 C70 Zr3 70.60(12)
C71 C70 H70 125.9
C69 C70 H70 125.9
Zr3 C70 H70 117.6
C76 C71 C70 107.6(2)
C76 C71 C72 122.3(2)
C70 C71 C72 129.6(2)
C76 C71 Zr3 72.59(12)
C70 C71 Zr3 70.21(12)
C72 C71 Zr3 128.62(14)
C71 C72 C73 111.9(2)
C71 C72 H72A 109.2
C73 C72 H72A 109.2
C71 C72 H72B 109.2
C73 C72 H72B 109.2
H72A C72 H72B 107.9
C74 C73 C72 111.4(2)
C74 C73 H73A 109.3
C72 C73 H73A 109.3
C74 C73 H73B 109.3
C72 C73 H73B 109.3
H73A C73 H73B 108.0
C75 C74 C73 111.0(2)
C75 C74 H74A 109.4
C73 C74 H74A 109.4
C75 C74 H74B 109.4
C73 C74 H74B 109.4
H74A C74 H74B 108.0
C76 C75 C74 110.1(2)
C76 C75 H75A 109.6
C74 C75 H75A 109.6
C76 C75 H75B 109.6
C74 C75 H75B 109.6
H75A C75 H75B 108.2
C71 C76 C68 108.8(2)
C71 C76 C75 122.7(2)
C68 C76 C75 128.1(2)
C71 C76 Zr3 75.72(12)
C68 C76 Zr3 70.62(12)
C75 C76 Zr3 125.86(16)
C78 C77 C82 120.5(3)
C78 C77 H77 119.8
C82 C77 H77 119.8
C77 C78 C79 120.0(3)
C77 C78 H78 120.0
C79 C78 H78 120.0
C78 C79 C80 120.1(3)
C78 C79 H79 120.0
C80 C79 H79 120.0
C81 C80 C79 119.7(3)
C81 C80 H80 120.1
C79 C80 H80 120.1
C82 C81 C80 120.1(3)
C82 C81 H81 120.0
C80 C81 H81 120.0
C81 C82 C77 119.7(3)
C81 C82 H82 120.2
C77 C82 H82 120.2
C1 N1 C10 136.43(19)
C1 N1 Zr1 73.57(12)
C10 N1 Zr1 149.62(15)
N1 Zr1 C1 33.15(7)
N1 Zr1 C14 84.42(7)
C1 Zr1 C14 117.29(8)
N1 Zr1 C15 133.51(7)
C1 Zr1 C15 138.04(8)
C14 Zr1 C15 81.27(7)
N1 Zr1 C34 116.55(7)
C1 Zr1 C34 89.92(7)
C14 Zr1 C34 130.48(8)
C15 Zr1 C34 106.21(8)
N1 Zr1 C23 137.11(7)
C1 Zr1 C23 118.02(8)
C14 Zr1 C23 114.20(7)
C15 Zr1 C23 33.17(7)
C34 Zr1 C23 81.48(7)
N1 Zr1 C33 91.78(7)
C1 Zr1 C33 76.96(7)
C14 Zr1 C33 110.21(8)
C15 Zr1 C33 134.65(8)
C34 Zr1 C33 33.01(8)
C23 Zr1 C33 114.41(7)
N1 Zr1 C16 100.43(7)
C1 Zr1 C16 112.11(8)
C14 Zr1 C16 74.01(8)
C15 Zr1 C16 33.08(8)
C34 Zr1 C16 135.52(8)
C23 Zr1 C16 54.16(7)
C33 Zr1 C16 167.49(8)
N1 Zr1 C26 145.95(7)
C1 Zr1 C26 123.05(7)
C14 Zr1 C26 106.65(8)
C15 Zr1 C26 80.47(8)
C34 Zr1 C26 33.14(7)
C23 Zr1 C26 68.23(7)
C33 Zr1 C26 54.19(7)
C16 Zr1 C26 113.52(8)
N1 Zr1 C32 99.00(7)
C1 Zr1 C32 99.61(7)
C14 Zr1 C32 79.99(8)
C15 Zr1 C32 121.36(8)
C34 Zr1 C32 53.86(7)
C23 Zr1 C32 121.42(8)
C33 Zr1 C32 31.89(7)
C16 Zr1 C32 145.61(8)
C26 Zr1 C32 53.52(8)
N1 Zr1 C22 105.29(7)
C1 Zr1 C22 87.78(7)
C14 Zr1 C22 126.88(7)
C15 Zr1 C22 53.92(7)
C34 Zr1 C22 92.15(7)
C23 Zr1 C22 32.31(7)
C33 Zr1 C22 121.23(7)
C16 Zr1 C22 52.92(7)
C26 Zr1 C22 93.67(7)
C32 Zr1 C22 144.83(7)
N1 Zr1 C27 129.87(7)
C1 Zr1 C27 129.35(7)
C14 Zr1 C27 78.02(8)
C15 Zr1 C27 89.73(8)
C34 Zr1 C27 53.69(7)
C23 Zr1 C27 92.62(7)
C33 Zr1 C27 53.10(7)
C16 Zr1 C27 118.54(8)
C26 Zr1 C27 31.95(7)
C32 Zr1 C27 32.03(7)
C22 Zr1 C27 122.85(7)
C36A Zr2 N3A 109.00(14)
C35B Zr2 C37 128.1(3)
C36A Zr2 C37 91.70(14)
N3A Zr2 C37 127.95(8)
C35B Zr2 C56 96.0(3)
C36A Zr2 C56 126.42(12)
N3A Zr2 C56 81.48(9)
C37 Zr2 C56 123.60(11)
C36A Zr2 C35A 80.99(17)
N3A Zr2 C35A 28.10(12)
C37 Zr2 C35A 128.86(11)
C56 Zr2 C35A 99.86(11)
C35B Zr2 C48 127.9(4)
C36A Zr2 C48 124.96(13)
N3A Zr2 C48 110.75(10)
C37 Zr2 C48 92.60(11)
C56 Zr2 C48 32.97(9)
C35A Zr2 C48 132.61(11)
C35B Zr2 C45 127.2(4)
C36A Zr2 C45 124.03(14)
N3A Zr2 C45 114.24(9)
C37 Zr2 C45 33.13(11)
C56 Zr2 C45 94.21(10)
C35A Zr2 C45 133.25(11)
C48 Zr2 C45 68.84(10)
C35B Zr2 C38 95.3(3)
C36A Zr2 C38 84.81(12)
N3A Zr2 C38 99.89(8)
C37 Zr2 C38 33.37(9)
C56 Zr2 C38 146.87(9)
C35A Zr2 C38 95.51(10)
C48 Zr2 C38 122.93(9)
C45 Zr2 C38 54.74(10)
C35B Zr2 N4B 106.4(4)
C37 Zr2 N4B 78.4(2)
C56 Zr2 N4B 125.57(17)
C48 Zr2 N4B 113.3(2)
C45 Zr2 N4B 108.8(2)
C38 Zr2 N4B 80.23(17)
C35B Zr2 C55 89.4(3)
C36A Zr2 C55 94.33(11)
N3A Zr2 C55 84.89(8)
C37 Zr2 C55 142.10(9)
C56 Zr2 C55 32.78(8)
C35A Zr2 C55 89.04(10)
C48 Zr2 C55 53.97(9)
C45 Zr2 C55 122.67(9)
C38 Zr2 C55 175.17(8)
N4B Zr2 C55 97.52(17)
C35B Zr2 C36B 79.4(5)
C37 Zr2 C36B 96.9(3)
C56 Zr2 C36B 127.7(3)
C48 Zr2 C36B 132.3(3)
C45 Zr2 C36B 130.0(3)
C38 Zr2 C36B 85.0(3)
N4B Zr2 C36B 27.2(3)
C55 Zr2 C36B 95.0(3)
C35A Zr3 N4A 108.29(14)
C36B Zr3 C69 95.1(3)
C35A Zr3 C69 125.59(11)
N4A Zr3 C69 80.75(9)
C36B Zr3 C57 128.7(3)
C35A Zr3 C57 91.64(12)
N4A Zr3 C57 128.84(8)
C69 Zr3 C57 124.82(8)
C36B Zr3 C68 127.8(3)
C35A Zr3 C68 124.62(12)
N4A Zr3 C68 110.71(9)
C69 Zr3 C68 33.53(7)
C57 Zr3 C68 93.19(8)
C36B Zr3 C65 128.7(3)
C35A Zr3 C65 123.98(13)
N4A Zr3 C65 115.67(8)
C69 Zr3 C65 95.03(8)
C57 Zr3 C65 33.31(8)
C68 Zr3 C65 68.94(8)
C35A Zr3 C36A 80.63(17)
N4A Zr3 C36A 27.74(13)
C69 Zr3 C36A 98.46(11)
C57 Zr3 C36A 129.66(11)
C68 Zr3 C36A 131.82(11)
C65 Zr3 C36A 134.73(11)
C36B Zr3 C70 88.1(3)
C35A Zr3 C70 92.94(11)
N4A Zr3 C70 83.99(8)
C69 Zr3 C70 33.28(8)
C57 Zr3 C70 143.00(8)
C68 Zr3 C70 54.80(8)
C65 Zr3 C70 123.66(8)
C36A Zr3 C70 87.29(10)
C36B Zr3 N3B 106.4(4)
C69 Zr3 N3B 125.36(16)
C57 Zr3 N3B 77.55(19)
C68 Zr3 N3B 112.79(19)
C65 Zr3 N3B 107.8(2)
C70 Zr3 N3B 96.90(16)
C36B Zr3 C58 96.0(3)
C35A Zr3 C58 85.83(11)
N4A Zr3 C58 100.38(9)
C69 Zr3 C58 146.93(8)
C57 Zr3 C58 33.02(9)
C68 Zr3 C58 122.78(8)
C65 Zr3 C58 54.34(8)
C36A Zr3 C58 96.64(11)
C70 Zr3 C58 175.63(8)
N3B Zr3 C58 80.63(16)
C36B Zr3 C35B 79.3(4)
C69 Zr3 C35B 126.4(3)
C57 Zr3 C35B 96.8(3)
C68 Zr3 C35B 131.2(3)
C65 Zr3 C35B 129.9(3)
C70 Zr3 C35B 93.2(3)
N3B Zr3 C35B 27.3(3)
C58 Zr3 C35B 86.3(3)
C30A C29A C28 121.5(5)
C30A C29A H29A 107.0
C28 C29A H29A 107.0
C30A C29A H29B 107.0
C28 C29A H29B 107.0
H29A C29A H29B 106.7
C31 C30A C29A 108.5(4)
C31 C30A H30A 110.0
C29A C30A H30A 110.0
C31 C30A H30B 110.0
C29A C30A H30B 110.0
H30A C30A H30B 108.4
C40 C41A C42A 106.4(3)
C40 C41A H41A 110.4
C42A C41A H41A 110.4
C40 C41A H41B 110.4
C42A C41A H41B 110.4
H41A C41A H41B 108.6
C41A C42A C43 114.3(3)
C41A C42A H42A 108.7
C43 C42A H42A 108.7
C41A C42A H42B 108.7
C43 C42A H42B 108.7
H42A C42A H42B 107.6
C50 C51A C52A 106.1(3)
C50 C51A H51A 110.5
C52A C51A H51A 110.5
C50 C51A H51B 110.5
C52A C51A H51B 110.5
H51A C51A H51B 108.7
C51A C52A C53 114.0(3)
C51A C52A H52A 108.8
C53 C52A H52A 108.8
C51A C52A H52B 108.8
C53 C52A H52B 108.8
H52A C52A H52B 107.7
C28 C29B C30B 107.2(4)
C28 C29B H29C 110.3
C30B C29B H29C 110.3
C28 C29B H29D 110.3
C30B C29B H29D 110.3
H29C C29B H29D 108.5
C29B C30B C31 119.8(5)
C29B C30B H30C 107.4
C31 C30B H30C 107.4
C29B C30B H30D 107.4
C31 C30B H30D 107.4
H30C C30B H30D 106.9
C42B C41B C40 114.7(5)
C42B C41B H41C 108.6
C40 C41B H41C 108.6
C42B C41B H41D 108.6
C40 C41B H41D 108.6
H41C C41B H41D 107.6
C43 C42B C41B 102.4(4)
C43 C42B H42C 111.3
C41B C42B H42C 111.3
C43 C42B H42D 111.3
C41B C42B H42D 111.3
H42C C42B H42D 109.2
C52B C51B C50 117.8(5)
C52B C51B H51C 107.8
C50 C51B H51C 107.8
C52B C51B H51D 107.8
C50 C51B H51D 107.8
H51C C51B H51D 107.2
C53 C52B C51B 103.9(5)
C53 C52B H52C 111.0
C51B C52B H52C 111.0
C53 C52B H52D 111.0
C51B C52B H52D 111.0
H52C C52B H52D 109.0
N3A C35A Zr3 170.2(4)
N3A C35A Zr2 71.7(3)
Zr3 C35A Zr2 99.65(17)
C35A N3A Zr2 80.2(3)
N4A C36A Zr2 169.1(4)
N4A C36A Zr3 71.3(3)
Zr2 C36A Zr3 98.74(18)
C36A N4A Zr3 81.0(3)
N3B C35B Zr2 174.1(10)
N3B C35B Zr3 74.9(7)
Zr2 C35B Zr3 100.6(5)
C35B N3B Zr3 77.8(8)
N4B C36B Zr3 175.3(10)
N4B C36B Zr2 75.5(7)
Zr3 C36B Zr2 100.7(5)
C36B N4B Zr2 77.4(8)

loop_
_geom_bond_atom_site_label_1
_geom_bond_atom_site_label_2
_geom_bond_distance
C1 N1 1.271(3)
C1 C2 1.512(3)
C1 Zr1 2.229(2)
C2 C3 1.520(3)
C2 H2A 0.9900
C2 H2B 0.9900
C3 C8 1.395(3)
C3 C4 1.404(3)
C4 C5 1.381(3)
C4 H4 0.9500
C5 C6 1.380(4)
C5 H5 0.9500
C6 C7 1.374(4)
C6 H6 0.9500
C7 C8 1.394(3)
C7 H7 0.9500
C8 C9 1.497(4)
C9 H9A 0.9800
C9 H9B 0.9800
C9 H9C 0.9800
C10 N1 1.494(3)
C10 C12 1.522(4)
C10 C11 1.524(4)
C10 C13 1.530(4)
C11 H11A 0.9800
C11 H11B 0.9800
C11 H11C 0.9800
C12 H12A 0.9800
C12 H12B 0.9800
C12 H12C 0.9800
C13 H13A 0.9800
C13 H13B 0.9800
C13 H13C 0.9800
C14 N2 1.143(3)
C14 Zr1 2.331(2)
C15 C23 1.415(3)
C15 C16 1.420(3)
C15 Zr1 2.449(2)
C15 H15 0.9500
C16 C17 1.401(3)
C16 Zr1 2.531(2)
C16 H16 0.9500
C17 C22 1.422(3)
C17 C18 1.500(3)
C17 Zr1 2.622(2)
C18 C19 1.539(5)
C18 H18A 0.9900
C18 H18B 0.9900
C19 C20 1.498(6)
C19 H19A 0.9900
C19 H19B 0.9900
C20 C21 1.519(4)
C20 H20A 0.9900
C20 H20B 0.9900
C21 C22 1.490(3)
C21 H21A 0.9900
C21 H21B 0.9900
C22 C23 1.420(3)
C22 Zr1 2.590(2)
C23 C24 1.503(3)
C23 Zr1 2.505(2)
C24 C25 1.533(4)
C24 H24A 0.9900
C24 H24B 0.9900
C25 C26 1.503(3)
C25 H25A 0.9900
C25 H25B 0.9900
C26 C27 1.411(3)
C26 C34 1.423(3)
C26 Zr1 2.533(2)
C27 C32 1.428(3)
C27 C28 1.509(3)
C27 Zr1 2.590(2)
C28 C29B 1.501(4)
C28 C29A 1.531(4)
C28 H28A 0.9900
C28 H28B 0.9900
C28 H28C 0.9900
C28 H28D 0.9900
C31 C30A 1.492(4)
C31 C32 1.502(3)
C31 C30B 1.519(4)
C31 H31A 0.9900
C31 H31B 0.9900
C31 H31C 0.9900
C31 H31D 0.9900
C32 C33 1.403(3)
C32 Zr1 2.586(2)
C33 C34 1.413(3)
C33 Zr1 2.517(2)
C33 H33 0.9500
C34 Zr1 2.451(2)
C34 H34 0.9500
C37 C45 1.406(4)
C37 C38 1.427(4)
C37 Zr2 2.441(2)
C37 H37 0.9500
C38 C39 1.401(3)
C38 Zr2 2.523(2)
C38 H38 0.9500
C39 C44 1.411(3)
C39 C40 1.498(3)
C39 Zr2 2.615(2)
C40 C41A 1.504(3)
C40 C41B 1.561(4)
C40 H40A 0.9900
C40 H40B 0.9900
C40 H40C 0.9900
C40 H40D 0.9900
C43 C44 1.507(4)
C43 C42B 1.509(4)
C43 C42A 1.559(4)
C43 H43A 0.9900
C43 H43B 0.9900
C43 H43C 0.9900
C43 H43D 0.9900
C44 C45 1.416(3)
C44 Zr2 2.562(2)
C45 C46 1.513(4)
C45 Zr2 2.488(2)
C46 C47 1.519(6)
C46 H46A 0.9900
C46 H46B 0.9900
C47 C48 1.508(4)
C47 H47A 0.9900
C47 H47B 0.9900
C48 C56 1.402(4)
C48 C49 1.425(4)
C48 Zr2 2.487(2)
C49 C54 1.406(3)
C49 C50 1.507(4)
C49 Zr2 2.568(2)
C50 C51A 1.499(4)
C50 C51B 1.561(4)
C50 H50A 0.9900
C50 H50B 0.9900
C50 H50C 0.9900
C50 H50D 0.9900
C53 C54 1.501(3)
C53 C52B 1.517(4)
C53 C52A 1.554(3)
C53 H53A 0.9900
C53 H53B 0.9900
C53 H53C 0.9900
C53 H53D 0.9900
C54 C55 1.405(3)
C54 Zr2 2.627(2)
C55 C56 1.409(3)
C55 Zr2 2.532(2)
C55 H55 0.9500
C56 Zr2 2.453(2)
C56 H56 0.9500
C57 C65 1.418(3)
C57 C58 1.418(4)
C57 Zr3 2.458(2)
C57 H57 0.9500
C58 C59 1.408(3)
C58 Zr3 2.528(2)
C58 H58 0.9500
C59 C64 1.407(4)
C59 C60 1.510(4)
C59 Zr3 2.617(2)
C60 C61 1.549(5)
C60 H60A 0.9900
C60 H60B 0.9900
C61 C62 1.465(5)
C61 H61A 0.9900
C61 H61B 0.9900
C62 C63 1.520(4)
C62 H62A 0.9900
C62 H62B 0.9900
C63 C64 1.509(3)
C63 H63A 0.9900
C63 H63B 0.9900
C64 C65 1.420(3)
C64 Zr3 2.567(2)
C65 C66 1.504(4)
C65 Zr3 2.488(2)
C66 C67 1.533(4)
C66 H66A 0.9900
C66 H66B 0.9900
C67 C68 1.501(3)
C67 H67A 0.9900
C67 H67B 0.9900
C68 C76 1.420(3)
C68 C69 1.422(3)
C68 Zr3 2.487(2)
C69 C70 1.418(3)
C69 Zr3 2.438(2)
C69 H69 0.9500
C70 C71 1.413(3)
C70 Zr3 2.510(2)
C70 H70 0.9500
C71 C76 1.413(3)
C71 C72 1.500(3)
C71 Zr3 2.607(2)
C72 C73 1.530(3)
C72 H72A 0.9900
C72 H72B 0.9900
C73 C74 1.521(4)
C73 H73A 0.9900
C73 H73B 0.9900
C74 C75 1.517(4)
C74 H74A 0.9900
C74 H74B 0.9900
C75 C76 1.512(3)
C75 H75A 0.9900
C75 H75B 0.9900
C76 Zr3 2.567(2)
C77 C78 1.368(4)
C77 C82 1.377(4)
C77 H77 0.9500
C78 C79 1.369(4)
C78 H78 0.9500
C79 C80 1.380(5)
C79 H79 0.9500
C80 C81 1.379(5)
C80 H80 0.9500
C81 C82 1.372(4)
C81 H81 0.9500
C82 H82 0.9500
N1 Zr1 2.2254(17)
Zr2 C35B 2.044(11)
Zr2 C36A 2.174(4)
Zr2 N3A 2.384(3)
Zr2 C35A 2.473(5)
Zr2 N4B 2.527(8)
Zr2 C36B 2.548(13)
Zr3 C36B 2.045(11)
Zr3 C35A 2.166(4)
Zr3 N4A 2.394(3)
Zr3 C36A 2.496(5)
Zr3 N3B 2.521(7)
Zr3 C35B 2.552(13)
C29A C30A 1.514(4)
C29A H29A 0.9900
C29A H29B 0.9900
C30A H30A 0.9900
C30A H30B 0.9900
C41A C42A 1.530(4)
C41A H41A 0.9900
C41A H41B 0.9900
C42A H42A 0.9900
C42A H42B 0.9900
C51A C52A 1.526(4)
C51A H51A 0.9900
C51A H51B 0.9900
C52A H52A 0.9900
C52A H52B 0.9900
C29B C30B 1.510(4)
C29B H29C 0.9900
C29B H29D 0.9900
C30B H30C 0.9900
C30B H30D 0.9900
C41B C42B 1.532(4)
C41B H41C 0.9900
C41B H41D 0.9900
C42B H42C 0.9900
C42B H42D 0.9900
C51B C52B 1.532(4)
C51B H51C 0.9900
C51B H51D 0.9900
C52B H52C 0.9900
C52B H52D 0.9900
C35A N3A 1.182(5)
C36A N4A 1.176(5)
C35B N3B 1.198(13)
C36B N4B 1.192(13)

loop_
_geom_torsion_atom_site_label_1
_geom_torsion_atom_site_label_2
_geom_torsion_atom_site_label_3
_geom_torsion_atom_site_label_4
_geom_torsion
N1 C1 C2 C3 -135.3(3)
Zr1 C1 C2 C3 34.7(5)
C1 C2 C3 C8 97.5(3)
C1 C2 C3 C4 -82.2(3)
C8 C3 C4 C5 -1.0(3)
C2 C3 C4 C5 178.6(2)
C3 C4 C5 C6 1.1(4)
C4 C5 C6 C7 -0.2(4)
C5 C6 C7 C8 -0.8(4)
C6 C7 C8 C3 0.9(4)
C6 C7 C8 C9 -178.9(2)
C4 C3 C8 C7 0.0(3)
C2 C3 C8 C7 -179.6(2)
C4 C3 C8 C9 179.8(2)
C2 C3 C8 C9 0.2(3)
C23 C15 C16 C17 0.6(2)
Zr1 C15 C16 C17 -69.18(16)
C23 C15 C16 Zr1 69.77(15)
C15 C16 C17 C22 0.3(2)
Zr1 C16 C17 C22 -63.87(15)
C15 C16 C17 C18 -173.1(2)
Zr1 C16 C17 C18 122.8(3)
C15 C16 C17 Zr1 64.18(15)
C16 C17 C18 C19 146.7(3)
C22 C17 C18 C19 -25.8(4)
Zr1 C17 C18 C19 -118.3(3)
C17 C18 C19 C20 52.3(4)
C18 C19 C20 C21 -60.4(4)
C19 C20 C21 C22 36.8(4)
C16 C17 C22 C23 -1.1(2)
C18 C17 C22 C23 172.9(2)
Zr1 C17 C22 C23 -63.50(15)
C16 C17 C22 C21 -168.3(2)
C18 C17 C22 C21 5.6(3)
Zr1 C17 C22 C21 129.3(2)
C16 C17 C22 Zr1 62.40(15)
C18 C17 C22 Zr1 -123.6(2)
C20 C21 C22 C23 -174.7(2)
C20 C21 C22 C17 -10.0(3)
C20 C21 C22 Zr1 89.2(3)
C16 C15 C23 C22 -1.3(2)
Zr1 C15 C23 C22 69.21(15)
C16 C15 C23 C24 -179.6(2)
Zr1 C15 C23 C24 -109.2(2)
C16 C15 C23 Zr1 -70.47(15)
C17 C22 C23 C15 1.5(2)
C21 C22 C23 C15 167.9(2)
Zr1 C22 C23 C15 -65.24(14)
C17 C22 C23 C24 179.8(2)
C21 C22 C23 C24 -13.7(4)
Zr1 C22 C23 C24 113.1(2)
C17 C22 C23 Zr1 66.70(15)
C21 C22 C23 Zr1 -126.8(2)
C15 C23 C24 C25 45.2(3)
C22 C23 C24 C25 -132.9(2)
Zr1 C23 C24 C25 -39.8(2)
C23 C24 C25 C26 49.7(3)
C24 C25 C26 C27 -129.3(2)
C24 C25 C26 C34 46.0(3)
C24 C25 C26 Zr1 -37.5(2)
C34 C26 C27 C32 1.2(2)
C25 C26 C27 C32 177.3(2)
Zr1 C26 C27 C32 65.20(15)
C34 C26 C27 C28 171.6(2)
C25 C26 C27 C28 -12.3(4)
Zr1 C26 C27 C28 -124.4(2)
C34 C26 C27 Zr1 -63.97(14)
C25 C26 C27 Zr1 112.1(2)
C26 C27 C28 C29B -146.1(4)
C32 C27 C28 C29B 23.2(4)
Zr1 C27 C28 C29B 117.2(4)
C26 C27 C28 C29A -170.7(3)
C32 C27 C28 C29A -1.4(4)
Zr1 C27 C28 C29A 92.6(4)
C26 C27 C32 C33 0.1(2)
C28 C27 C32 C33 -171.1(2)
Zr1 C27 C32 C33 63.99(15)
C26 C27 C32 C31 172.1(2)
C28 C27 C32 C31 0.9(3)
Zr1 C27 C32 C31 -124.0(2)
C26 C27 C32 Zr1 -63.88(15)
C28 C27 C32 Zr1 124.9(2)
C30A C31 C32 C33 144.1(4)
C30B C31 C32 C33 174.7(3)
C30A C31 C32 C27 -26.0(4)
C30B C31 C32 C27 4.6(4)
C30A C31 C32 Zr1 -120.6(3)
C30B C31 C32 Zr1 -90.0(4)
C27 C32 C33 C34 -1.4(2)
C31 C32 C33 C34 -172.8(2)
Zr1 C32 C33 C34 64.40(15)
C27 C32 C33 Zr1 -65.84(15)
C31 C32 C33 Zr1 122.8(3)
C32 C33 C34 C26 2.2(2)
Zr1 C33 C34 C26 70.49(15)
C32 C33 C34 Zr1 -68.26(16)
C27 C26 C34 C33 -2.1(2)
C25 C26 C34 C33 -178.2(2)
Zr1 C26 C34 C33 -70.12(15)
C27 C26 C34 Zr1 68.00(15)
C25 C26 C34 Zr1 -108.1(2)
C45 C37 C38 C39 0.6(3)
Zr2 C37 C38 C39 69.67(16)
C45 C37 C38 Zr2 -69.02(18)
C37 C38 C39 C44 -1.7(3)
Zr2 C38 C39 C44 62.74(16)
C37 C38 C39 C40 173.0(2)
Zr2 C38 C39 C40 -122.5(2)
C37 C38 C39 Zr2 -64.46(16)
C38 C39 C40 C41A -149.4(3)
C44 C39 C40 C41A 24.7(3)
Zr2 C39 C40 C41A 116.0(3)
C38 C39 C40 C41B 175.8(3)
C44 C39 C40 C41B -10.1(4)
Zr2 C39 C40 C41B 81.2(3)
C38 C39 C44 C45 2.2(3)
C40 C39 C44 C45 -173.0(2)
Zr2 C39 C44 C45 63.92(16)
C38 C39 C44 C43 174.5(2)
C40 C39 C44 C43 -0.7(3)
Zr2 C39 C44 C43 -123.8(2)
C38 C39 C44 Zr2 -61.75(15)
C40 C39 C44 Zr2 123.1(2)
C42B C43 C44 C39 -24.1(4)
C42A C43 C44 C39 8.6(4)
C42B C43 C44 C45 146.6(4)
C42A C43 C44 C45 179.4(3)
C42B C43 C44 Zr2 -120.3(4)
C42A C43 C44 Zr2 -87.6(3)
C38 C37 C45 C44 0.7(3)
Zr2 C37 C45 C44 -69.15(17)
C38 C37 C45 C46 180.0(3)
Zr2 C37 C45 C46 110.2(3)
C38 C37 C45 Zr2 69.82(17)
C39 C44 C45 C37 -1.7(3)
C43 C44 C45 C37 -173.5(2)
Zr2 C44 C45 C37 65.71(17)
C39 C44 C45 C46 178.9(2)
C43 C44 C45 C46 7.2(4)
Zr2 C44 C45 C46 -113.6(3)
C39 C44 C45 Zr2 -67.45(16)
C43 C44 C45 Zr2 120.8(3)
C37 C45 C46 C47 -117.6(4)
C44 C45 C46 C47 61.6(4)
Zr2 C45 C46 C47 -30.3(4)
C45 C46 C47 C48 42.3(4)
C46 C47 C48 C56 -123.3(3)
C46 C47 C48 C49 57.0(4)
C46 C47 C48 Zr2 -36.0(4)
C56 C48 C49 C54 -1.9(3)
C47 C48 C49 C54 177.9(2)
Zr2 C48 C49 C54 -68.14(16)
C56 C48 C49 C50 -173.1(2)
C47 C48 C49 C50 6.7(4)
Zr2 C48 C49 C50 120.7(3)
C56 C48 C49 Zr2 66.19(16)
C47 C48 C49 Zr2 -114.0(3)
C54 C49 C50 C51A -22.6(4)
C48 C49 C50 C51A 147.3(3)
Zr2 C49 C50 C51A -119.7(3)
C54 C49 C50 C51B 9.6(4)
C48 C49 C50 C51B 179.5(4)
Zr2 C49 C50 C51B -87.5(4)
C48 C49 C54 C55 2.3(2)
C50 C49 C54 C55 174.1(2)
Zr2 C49 C54 C55 -61.73(15)
C48 C49 C54 C53 -170.1(2)
C50 C49 C54 C53 1.7(4)
Zr2 C49 C54 C53 125.9(2)
C48 C49 C54 Zr2 64.07(16)
C50 C49 C54 Zr2 -124.1(2)
C52B C53 C54 C55 -151.1(4)
C52A C53 C54 C55 176.4(3)
C52B C53 C54 C49 19.7(4)
C52A C53 C54 C49 -12.9(3)
C52B C53 C54 Zr2 112.9(4)
C52A C53 C54 Zr2 80.4(3)
C49 C54 C55 C56 -1.8(2)
C53 C54 C55 C56 170.0(2)
Zr2 C54 C55 C56 -64.52(15)
C49 C54 C55 Zr2 62.68(15)
C53 C54 C55 Zr2 -125.5(2)
C49 C48 C56 C55 0.8(3)
C47 C48 C56 C55 -179.0(2)
Zr2 C48 C56 C55 70.12(16)
C49 C48 C56 Zr2 -69.31(17)
C47 C48 C56 Zr2 110.9(3)
C54 C55 C56 C48 0.6(3)
Zr2 C55 C56 C48 -68.86(17)
C54 C55 C56 Zr2 69.49(15)
C65 C57 C58 C59 0.8(2)
Zr3 C57 C58 C59 69.22(16)
C65 C57 C58 Zr3 -68.44(15)
C57 C58 C59 C64 -1.5(2)
Zr3 C58 C59 C64 63.19(15)
C57 C58 C59 C60 173.5(2)
Zr3 C58 C59 C60 -121.9(2)
C57 C58 C59 Zr3 -64.66(15)
C64 C59 C60 C61 -10.7(3)
C58 C59 C60 C61 175.1(3)
Zr3 C59 C60 C61 80.6(3)
C59 C60 C61 C62 41.1(4)
C60 C61 C62 C63 -61.7(4)
C61 C62 C63 C64 47.1(4)
C58 C59 C64 C65 1.6(2)
C60 C59 C64 C65 -173.8(2)
Zr3 C59 C64 C65 63.69(15)
C58 C59 C64 C63 173.9(2)
C60 C59 C64 C63 -1.5(3)
Zr3 C59 C64 C63 -124.0(2)
C58 C59 C64 Zr3 -62.10(15)
C60 C59 C64 Zr3 122.5(2)
C62 C63 C64 C59 -15.5(3)
C62 C63 C64 C65 155.2(3)
C62 C63 C64 Zr3 -112.2(3)
C58 C57 C65 C64 0.2(2)
Zr3 C57 C65 C64 -69.40(15)
C58 C57 C65 C66 -179.9(2)
Zr3 C57 C65 C66 110.5(2)
C58 C57 C65 Zr3 69.59(15)
C59 C64 C65 C57 -1.1(2)
C63 C64 C65 C57 -172.9(2)
Zr3 C64 C65 C57 66.26(15)
C59 C64 C65 C66 179.0(2)
C63 C64 C65 C66 7.2(4)
Zr3 C64 C65 C66 -113.7(2)
C59 C64 C65 Zr3 -67.36(16)
C63 C64 C65 Zr3 120.8(2)
C57 C65 C66 C67 -120.1(3)
C64 C65 C66 C67 59.8(3)
Zr3 C65 C66 C67 -32.3(3)
C65 C66 C67 C68 44.2(3)
C66 C67 C68 C76 55.4(3)
C66 C67 C68 C69 -123.2(3)
C66 C67 C68 Zr3 -36.9(3)
C76 C68 C69 C70 0.5(2)
C67 C68 C69 C70 179.2(2)
Zr3 C68 C69 C70 69.62(15)
C76 C68 C69 Zr3 -69.13(15)
C67 C68 C69 Zr3 109.6(2)
C68 C69 C70 C71 0.4(2)
Zr3 C69 C70 C71 69.37(15)
C68 C69 C70 Zr3 -68.95(15)
C69 C70 C71 C76 -1.2(2)
Zr3 C70 C71 C76 63.39(15)
C69 C70 C71 C72 171.1(2)
Zr3 C70 C71 C72 -124.3(2)
C69 C70 C71 Zr3 -64.57(15)
C76 C71 C72 C73 -13.0(3)
C70 C71 C72 C73 175.6(2)
Zr3 C71 C72 C73 80.0(2)
C71 C72 C73 C74 43.5(3)
C72 C73 C74 C75 -64.7(3)
C73 C74 C75 C76 50.5(3)
C70 C71 C76 C68 1.5(2)
C72 C71 C76 C68 -171.51(19)
Zr3 C71 C76 C68 63.35(15)
C70 C71 C76 C75 174.5(2)
C72 C71 C76 C75 1.5(3)
Zr3 C71 C76 C75 -123.7(2)
C70 C71 C76 Zr3 -61.84(14)
C72 C71 C76 Zr3 125.15(19)
C69 C68 C76 C71 -1.2(2)
C67 C68 C76 C71 180.0(2)
Zr3 C68 C76 C71 -66.65(15)
C69 C68 C76 C75 -173.7(2)
C67 C68 C76 C75 7.5(4)
Zr3 C68 C76 C75 120.9(2)
C69 C68 C76 Zr3 65.42(15)
C67 C68 C76 Zr3 -113.4(2)
C74 C75 C76 C71 -20.1(3)
C74 C75 C76 C68 151.4(2)
C74 C75 C76 Zr3 -115.9(2)
C82 C77 C78 C79 -0.2(5)
C77 C78 C79 C80 0.6(5)
C78 C79 C80 C81 -0.4(5)
C79 C80 C81 C82 -0.2(5)
C80 C81 C82 C77 0.6(5)
C78 C77 C82 C81 -0.4(5)
C2 C1 N1 C10 1.4(4)
Zr1 C1 N1 C10 -174.2(3)
C2 C1 N1 Zr1 175.6(3)
C12 C10 N1 C1 106.2(3)
C11 C10 N1 C1 -136.1(3)
C13 C10 N1 C1 -14.3(4)
C12 C10 N1 Zr1 -62.9(4)
C11 C10 N1 Zr1 54.8(4)
C13 C10 N1 Zr1 176.7(2)
C27 C28 C29A C30A 29.1(7)
C32 C31 C30A C29A 47.9(6)
C28 C29A C30A C31 -53.5(9)
C39 C40 C41A C42A -53.8(4)
C40 C41A C42A C43 65.2(5)
C44 C43 C42A C41A -41.6(4)
C49 C50 C51A C52A 52.3(4)
C50 C51A C52A C53 -68.4(5)
C54 C53 C52A C51A 46.7(4)
C27 C28 C29B C30B -49.2(6)
C28 C29B C30B C31 60.7(8)
C32 C31 C30B C29B -36.8(6)
C39 C40 C41B C42B 47.9(6)
C44 C43 C42B C41B 54.9(6)
C40 C41B C42B C43 -71.1(7)
C49 C50 C51B C52B -45.1(7)
C54 C53 C52B C51B -47.8(6)
C50 C51B C52B C53 64.4(8)
Zr2 C36A N4A Zr3 24.8(17)
